data_2108864
loop_
_publ_author_name
'Gaydamaka, Anna A.'
'Arkhipov, Sergey G.'
'Boldyreva, Elena V.'

_publ_section_title
;
 A new guaninate hydrate K^+^&#x00B7;C~5~H~4~N~5~O^{-^}&#x00B7;H~2~O:
 crystal structure from 100 to 300K in a comparison with
 2Na^+^&#x00B7;C~5~H~3~N~5~O^2{-^}&#x00B7;7H~2~O
;
_journal_issue 5
_journal_name_full 'Acta Crystallographica Section B'
_journal_page_first
;
;
_journal_paper_doi 10.1107/S205252062100754X
_journal_volume 77
_journal_year 2021
_chemical_formula_moiety '2(Na), 7(H2O), C5 H3 N5 O'
_chemical_formula_sum 'C5 H17 N5 Na2 O8'
_chemical_formula_weight 321.21
_chemical_name_common 'disodium 2-amino-6-oxo-6,7-dihydro-1H-purine-1,7-diide heptahydrate'
_chemical_name_systematic 'disodium 2-amino-6-oxo-6,7-dihydro-1H-purine-1,7-diide heptahydrate'
_space_group_crystal_system monoclinic
_space_group_IT_number 14
_space_group_name_Hall '-P 2ybc'
_space_group_name_H-M_alt 'P 1 21/c 1'
_atom_sites_solution_hydrogens difmap
_atom_sites_solution_primary direct
_atom_sites_solution_secondary direct
_audit_creation_method SHELXL-2018/3
_cell_angle_alpha 90
_cell_angle_beta 101.563(2)
_cell_angle_gamma 90
_cell_formula_units_Z 4
_cell_length_a 10.5318(2)
_cell_length_b 11.68404(19)
_cell_length_c 11.1931(2)
_cell_measurement_reflns_used 7122
_cell_measurement_temperature 150(2)
_cell_measurement_theta_max 29.6090
_cell_measurement_theta_min 2.6760
_cell_volume 1349.40(4)
_computing_cell_refinement 'STOE X-AREA (Stoe & Cie, 2006)'
_computing_data_collection 'STOE X-AREA (Stoe & Cie, 2006)'
_computing_data_reduction 'CrysAlisPro 1.171.38.43d (Rigaku OD, 2015)'
_computing_molecular_graphics 'Mercury (Macrae et al., 2020), Vesta(Momma,2011)'
_computing_structure_refinement 'SHELXL-2018/3 (Sheldrick, 2018)'
_diffrn_ambient_temperature 150(2)
_diffrn_detector 'image plate (34 cm diameter)'
_diffrn_detector_area_resol_mean 6.67
_diffrn_detector_type STOE
_diffrn_measured_fraction_theta_full 0.999
_diffrn_measured_fraction_theta_max 0.999
_diffrn_measurement_details ' 360 frames, detector distance = 100 mm'
_diffrn_measurement_device '2-circle goniometer'
_diffrn_measurement_device_type 'STOE IPDS 2'
_diffrn_measurement_method 'rotation method'
_diffrn_radiation_collimation '0.5 mm diameter, monocapillary'
_diffrn_radiation_monochromator 'plane graphite'
_diffrn_radiation_polarisn_norm 0
_diffrn_radiation_type 'Mo K\a'
_diffrn_radiation_wavelength 0.71073
_diffrn_reflns_av_R_equivalents 0.0524
_diffrn_reflns_av_unetI/netI 0.0458
_diffrn_reflns_Laue_measured_fraction_full 0.999
_diffrn_reflns_Laue_measured_fraction_max 0.999
_diffrn_reflns_limit_h_max 14
_diffrn_reflns_limit_h_min -14
_diffrn_reflns_limit_k_max 16
_diffrn_reflns_limit_k_min -16
_diffrn_reflns_limit_l_max 14
_diffrn_reflns_limit_l_min -15
_diffrn_reflns_number 12926
_diffrn_reflns_point_group_measured_fraction_full 0.999
_diffrn_reflns_point_group_measured_fraction_max 0.999
_diffrn_reflns_theta_full 25.242
_diffrn_reflns_theta_max 29.569
_diffrn_reflns_theta_min 1.974
_diffrn_source 'sealed X-ray tube, 12 x 0.4 mm long-fine focus'
_diffrn_source_current 30
_diffrn_source_power 1.500
_diffrn_source_voltage 50
_exptl_absorpt_coefficient_mu 0.195
_exptl_absorpt_correction_T_max 1.00000
_exptl_absorpt_correction_T_min 0.81534
_exptl_absorpt_correction_type multi-scan
_exptl_absorpt_process_details
;
CrysAlisPro 1.171.39.46 (Rigaku Oxford Diffraction, 2018)
Empirical absorption correction using spherical harmonics,
 implemented in SCALE3 ABSPACK scaling algorithm.
;
_exptl_crystal_colour colourless
_exptl_crystal_density_diffrn 1.581
_exptl_crystal_description prism
_exptl_crystal_F_000 672
_exptl_crystal_size_max 0.5
_exptl_crystal_size_mid 0.5
_exptl_crystal_size_min 0.25
_refine_diff_density_max 0.544
_refine_diff_density_min -0.256
_refine_diff_density_rms 0.057
_refine_ls_extinction_method none
_refine_ls_goodness_of_fit_ref 1.053
_refine_ls_hydrogen_treatment refxyz
_refine_ls_matrix_type full
_refine_ls_number_parameters 232
_refine_ls_number_reflns 3781
_refine_ls_number_restraints 0
_refine_ls_restrained_S_all 1.053
_refine_ls_R_factor_all 0.0400
_refine_ls_R_factor_gt 0.0319
_refine_ls_shift/su_max 0.000
_refine_ls_shift/su_mean 0.000
_refine_ls_structure_factor_coef Fsqd
_refine_ls_weighting_details 'w=1/[\s^2^(Fo^2^)+(0.0401P)^2^+0.6266P] where P=(Fo^2^+2Fc^2^)/3'
_refine_ls_weighting_scheme calc
_refine_ls_wR_factor_gt 0.0791
_refine_ls_wR_factor_ref 0.0877
_reflns_Friedel_coverage 0.000
_reflns_number_gt 3058
_reflns_number_total 3781
_reflns_threshold_expression 'I > 2\s(I)'
_cod_data_source_file xk5085sup1.cif
_cod_data_source_block GuaNa_150K
_cod_original_cell_volume 1349.40(5)
_cod_original_sg_symbol_H-M 'P 21/c'
_cod_database_code 2108864
_shelx_shelxl_version_number 2018/3
_shelx_space_group_comment
;
The symmetry employed for this shelxl refinement is uniquely defined
by the following loop, which should always be used as a source of
symmetry information in preference to the above space-group names.
They are only intended as comments.
;
_oxdiff_exptl_absorpt_empirical_full_min 0.901
_oxdiff_exptl_absorpt_empirical_full_max 1.131
_oxdiff_exptl_absorpt_empirical_details
;
Empirical correction (ABSPACK) includes:
- Absorption correction using spherical harmonics
- Frame scaling
- Detector area scaling
;

loop_
_space_group_symop_operation_xyz
'x, y, z'
'-x, y+1/2, -z+1/2'
'-x, -y, -z'
'x, -y-1/2, z-1/2'

loop_
_atom_site_label
_atom_site_type_symbol
_atom_site_fract_x
_atom_site_fract_y
_atom_site_fract_z
_atom_site_U_iso_or_equiv
_atom_site_adp_type
_atom_site_occupancy
_atom_site_site_symmetry_order
_atom_site_calc_flag
_atom_site_refinement_flags_posn
_atom_site_refinement_flags_adp
_atom_site_refinement_flags_occupancy
_atom_site_disorder_assembly
_atom_site_disorder_group
N1 N 0.65506(10) 0.48267(8) 0.34799(9) 0.0138(2) Uani 1 1 d . . . . .
C2 C 0.52588(12) 0.48291(9) 0.33938(11) 0.0144(2) Uani 1 1 d . . . . .
N3 N 0.45267(9) 0.40209(8) 0.37648(10) 0.0145(2) Uani 1 1 d . . . . .
C4 C 0.52371(11) 0.31312(9) 0.43255(11) 0.0126(2) Uani 1 1 d . . . . .
C5 C 0.65781(11) 0.30506(9) 0.44954(11) 0.0129(2) Uani 1 1 d . . . . .
C6 C 0.72603(11) 0.39372(9) 0.40422(10) 0.0120(2) Uani 1 1 d . . . . .
N7 N 0.69808(10) 0.20364(8) 0.50918(10) 0.0157(2) Uani 1 1 d . . . . .
C8 C 0.58599(12) 0.15765(10) 0.52348(12) 0.0171(2) Uani 1 1 d . . . . .
H1 H 0.5865(16) 0.0878(14) 0.5632(15) 0.021 Uiso 1 1 d . U . . .
N9 N 0.47637(10) 0.21785(8) 0.47934(10) 0.0152(2) Uani 1 1 d . . . . .
N2 N 0.46148(11) 0.57470(9) 0.27904(12) 0.0223(2) Uani 1 1 d . . . . .
H2 H 0.3812(18) 0.5862(15) 0.2919(16) 0.027 Uiso 1 1 d . U . . .
H3 H 0.5108(17) 0.6347(16) 0.2703(16) 0.027 Uiso 1 1 d . U . . .
O1 O 0.85047(8) 0.39317(7) 0.41329(8) 0.01376(17) Uani 1 1 d . . . . .
Na1 Na 0.11571(5) 0.25436(4) 0.18342(4) 0.01420(11) Uani 1 1 d . . . . .
Na2 Na 0.04853(5) 0.04506(4) 0.37241(4) 0.01441(11) Uani 1 1 d . . . . .
O2W O 0.30748(9) 0.32579(8) 0.13576(9) 0.01759(18) Uani 1 1 d . . . . .
H4 H 0.3540(17) 0.3068(14) 0.0910(16) 0.021 Uiso 1 1 d . U . . .
H5 H 0.3593(17) 0.3433(14) 0.2022(17) 0.021 Uiso 1 1 d . U . . .
O3W O 0.18447(9) 0.38018(7) 0.35525(9) 0.01657(18) Uani 1 1 d . . . . .
H6 H 0.1456(17) 0.4408(15) 0.3536(15) 0.020 Uiso 1 1 d . U . . .
H7 H 0.2627(18) 0.3937(14) 0.3735(15) 0.020 Uiso 1 1 d . U . . .
O4W O 0.24329(9) 0.11480(7) 0.31972(9) 0.01566(18) Uani 1 1 d . . . . .
H8 H 0.2776(16) 0.0742(14) 0.2746(15) 0.019 Uiso 1 1 d . U . . .
H9 H 0.3043(17) 0.1405(14) 0.3648(16) 0.019 Uiso 1 1 d . U . . .
O5W O -0.00206(9) 0.06867(7) 0.14520(8) 0.01482(17) Uani 1 1 d . . . . .
H10 H 0.0500(16) 0.0212(14) 0.1255(15) 0.018 Uiso 1 1 d . U . . .
H11 H -0.0481(17) 0.0870(14) 0.0836(16) 0.018 Uiso 1 1 d . U . . .
O6W O -0.15477(9) 0.02108(8) 0.42398(9) 0.01755(19) Uani 1 1 d . . . . .
H12 H -0.2049(17) -0.0295(15) 0.4078(15) 0.021 Uiso 1 1 d . U . . .
H13 H -0.2007(16) 0.0781(15) 0.4401(15) 0.021 Uiso 1 1 d . U . . .
O7W O 0.04310(9) 0.22697(7) 0.46286(8) 0.01583(18) Uani 1 1 d . . . . .
H14 H -0.0263(17) 0.2633(14) 0.4496(15) 0.019 Uiso 1 1 d . U . . .
H15 H 0.0935(16) 0.2710(14) 0.4381(15) 0.019 Uiso 1 1 d . U . . .
O8W O 0.08253(9) -0.14993(7) 0.31515(9) 0.01447(17) Uani 1 1 d . . . . .
H16 H 0.1075(16) -0.1456(14) 0.2505(16) 0.017 Uiso 1 1 d . U . . .
H17 H 0.1449(16) -0.1723(14) 0.3672(16) 0.017 Uiso 1 1 d . U . . .

loop_
_atom_site_aniso_label
_atom_site_aniso_U_11
_atom_site_aniso_U_22
_atom_site_aniso_U_33
_atom_site_aniso_U_23
_atom_site_aniso_U_13
_atom_site_aniso_U_12
N1 0.0129(5) 0.0140(4) 0.0147(5) 0.0020(3) 0.0030(4) -0.0011(3)
C2 0.0131(6) 0.0152(5) 0.0144(6) 0.0005(4) 0.0018(4) 0.0006(4)
N3 0.0104(5) 0.0158(4) 0.0171(5) 0.0018(4) 0.0024(4) -0.0005(3)
C4 0.0102(5) 0.0160(5) 0.0118(5) -0.0003(4) 0.0025(4) -0.0008(4)
C5 0.0100(5) 0.0143(5) 0.0141(6) 0.0018(4) 0.0017(4) 0.0005(4)
C6 0.0112(5) 0.0151(5) 0.0097(5) -0.0006(4) 0.0022(4) -0.0003(4)
N7 0.0145(5) 0.0155(4) 0.0169(5) 0.0040(4) 0.0024(4) 0.0021(4)
C8 0.0145(6) 0.0165(5) 0.0202(6) 0.0031(4) 0.0033(5) 0.0006(4)
N9 0.0122(5) 0.0160(4) 0.0176(5) 0.0019(4) 0.0035(4) -0.0002(3)
N2 0.0164(6) 0.0186(5) 0.0318(7) 0.0096(4) 0.0044(5) 0.0037(4)
O1 0.0085(4) 0.0183(4) 0.0145(4) -0.0002(3) 0.0023(3) -0.0015(3)
Na1 0.0133(2) 0.0136(2) 0.0157(3) -0.00010(17) 0.00299(18) -0.00049(16)
Na2 0.0151(2) 0.0132(2) 0.0157(2) -0.00015(17) 0.00501(19) 0.00005(16)
O2W 0.0141(4) 0.0227(4) 0.0169(5) -0.0027(3) 0.0053(4) -0.0012(3)
O3W 0.0106(4) 0.0150(4) 0.0244(5) -0.0023(3) 0.0043(4) 0.0007(3)
O4W 0.0122(4) 0.0167(4) 0.0183(5) -0.0042(3) 0.0036(3) -0.0003(3)
O5W 0.0157(4) 0.0139(4) 0.0142(4) 0.0005(3) 0.0012(3) 0.0026(3)
O6W 0.0147(4) 0.0154(4) 0.0234(5) -0.0033(3) 0.0059(4) -0.0010(3)
O7W 0.0155(4) 0.0140(4) 0.0187(5) 0.0007(3) 0.0053(3) 0.0022(3)
O8W 0.0129(4) 0.0179(4) 0.0125(4) 0.0021(3) 0.0021(3) 0.0010(3)

loop_
_atom_type_symbol
_atom_type_description
_atom_type_scat_dispersion_real
_atom_type_scat_dispersion_imag
_atom_type_scat_source
C C 0.0033 0.0016 'International Tables Vol C Tables 4.2.6.8 and 6.1.1.4'
H H 0.0000 0.0000 'International Tables Vol C Tables 4.2.6.8 and 6.1.1.4'
N N 0.0061 0.0033 'International Tables Vol C Tables 4.2.6.8 and 6.1.1.4'
O O 0.0106 0.0060 'International Tables Vol C Tables 4.2.6.8 and 6.1.1.4'
Na Na 0.0362 0.0249 'International Tables Vol C Tables 4.2.6.8 and 6.1.1.4'

loop_
_geom_angle_atom_site_label_1
_geom_angle_atom_site_label_2
_geom_angle_atom_site_label_3
_geom_angle
_geom_angle_site_symmetry_1
_geom_angle_site_symmetry_3
_geom_angle_publ_flag
C2 N1 C6 119.31(10) . . ?
N3 C2 N1 127.92(11) . . ?
N3 C2 N2 116.49(11) . . ?
N1 C2 N2 115.48(10) . . ?
C2 N3 C4 112.67(10) . . ?
N3 C4 N9 126.22(10) . . ?
N3 C4 C5 124.43(10) . . ?
N9 C4 C5 109.34(10) . . ?
N7 C5 C4 109.19(9) . . ?
N7 C5 C6 132.27(11) . . ?
C4 C5 C6 118.52(10) . . ?
O1 C6 N1 119.64(10) . . ?
O1 C6 C5 123.27(10) . . ?
N1 C6 C5 117.09(10) . . ?
C8 N7 C5 102.09(10) . . ?
N7 C8 N9 117.10(10) . . ?
N7 C8 H1 119.4(10) . . ?
N9 C8 H1 123.5(10) . . ?
C8 N9 C4 102.28(10) . . ?
C2 N2 H2 115.3(11) . . ?
C2 N2 H3 115.3(12) . . ?
H2 N2 H3 119.4(16) . . ?
O2W Na1 O8W 129.33(4) . 2 ?
O2W Na1 O3W 80.21(4) . . ?
O8W Na1 O3W 80.29(3) 2 . ?
O2W Na1 O4W 89.35(3) . . ?
O8W Na1 O4W 133.26(4) 2 . ?
O3W Na1 O4W 82.49(4) . . ?
O2W Na1 O7W 81.24(4) . 4_565 ?
O8W Na1 O7W 82.36(3) 2 4_565 ?
O3W Na1 O7W 137.21(3) . 4_565 ?
O4W Na1 O7W 135.39(4) . 4_565 ?
O2W Na1 O5W 133.84(4) . . ?
O8W Na1 O5W 90.18(3) 2 . ?
O3W Na1 O5W 136.57(4) . . ?
O4W Na1 O5W 73.67(3) . . ?
O7W Na1 O5W 81.96(3) 4_565 . ?
O2W Na1 Na2 133.96(3) . . ?
O8W Na1 Na2 92.39(3) 2 . ?
O3W Na1 Na2 90.51(3) . . ?
O4W Na1 Na2 44.63(2) . . ?
O7W Na1 Na2 129.12(3) 4_565 . ?
O5W Na1 Na2 47.34(2) . . ?
O2W Na1 Na2 91.65(3) . 2 ?
O8W Na1 Na2 37.67(2) 2 2 ?
O3W Na1 Na2 68.97(3) . 2 ?
O4W Na1 Na2 150.81(3) . 2 ?
O7W Na1 Na2 73.42(2) 4_565 2 ?
O5W Na1 Na2 123.67(3) . 2 ?
Na2 Na1 Na2 126.852(13) . 2 ?
O2W Na1 Na2 67.46(3) . 4_565 ?
O8W Na1 Na2 74.71(3) 2 4_565 ?
O3W Na1 Na2 107.38(3) . 4_565 ?
O4W Na1 Na2 152.02(3) . 4_565 ?
O7W Na1 Na2 29.93(2) 4_565 4_565 ?
O5W Na1 Na2 110.68(3) . 4_565 ?
Na2 Na1 Na2 155.38(2) . 4_565 ?
Na2 Na1 Na2 50.285(13) 2 4_565 ?
O6W Na2 O7W 84.27(3) . . ?
O6W Na2 O4W 166.89(4) . . ?
O7W Na2 O4W 83.94(3) . . ?
O6W Na2 O8W 98.29(3) . . ?
O7W Na2 O8W 169.13(4) . . ?
O4W Na2 O8W 94.36(3) . . ?
O6W Na2 O6W 90.15(4) . 3_556 ?
O7W Na2 O6W 86.04(3) . 3_556 ?
O4W Na2 O6W 94.73(4) . 3_556 ?
O8W Na2 O6W 83.40(3) . 3_556 ?
O6W Na2 O5W 104.14(4) . . ?
O7W Na2 O5W 108.52(3) . . ?
O4W Na2 O5W 74.36(3) . . ?
O8W Na2 O5W 81.20(3) . . ?
O6W Na2 O5W 160.31(4) 3_556 . ?
O6W Na2 Na2 46.40(3) . 3_556 ?
O7W Na2 Na2 83.16(3) . 3_556 ?
O4W Na2 Na2 137.16(4) . 3_556 ?
O8W Na2 Na2 90.94(3) . 3_556 ?
O6W Na2 Na2 43.75(2) 3_556 3_556 ?
O5W Na2 Na2 148.28(3) . 3_556 ?
O6W Na2 Na1 123.62(3) . . ?
O7W Na2 Na1 69.20(2) . . ?
O4W Na2 Na1 45.95(2) . . ?
O8W Na2 Na1 116.97(3) . . ?
O6W Na2 Na1 133.75(3) 3_556 . ?
O5W Na2 Na1 47.00(2) . . ?
Na2 Na2 Na1 152.09(2) 3_556 . ?
O6W Na2 Na1 61.72(2) . 2_545 ?
O7W Na2 Na1 145.58(3) . 2_545 ?
O4W Na2 Na1 130.43(3) . 2_545 ?
O8W Na2 Na1 36.92(2) . 2_545 ?
O6W Na2 Na1 88.80(3) 3_556 2_545 ?
O5W Na2 Na1 86.24(2) . 2_545 ?
Na2 Na2 Na1 69.951(16) 3_556 2_545 ?
Na1 Na2 Na1 133.177(15) . 2_545 ?
O6W Na2 Na1 82.59(3) . 4_566 ?
O7W Na2 Na1 31.11(2) . 4_566 ?
O4W Na2 Na1 90.23(3) . 4_566 ?
O8W Na2 Na1 138.48(3) . 4_566 ?
O6W Na2 Na1 55.09(2) 3_556 4_566 ?
O5W Na2 Na1 139.19(3) . 4_566 ?
Na2 Na2 Na1 59.766(15) 3_556 4_566 ?
Na1 Na2 Na1 95.408(11) . 4_566 ?
Na1 Na2 Na1 129.716(13) 2_545 4_566 ?
Na1 O2W H4 135.1(12) . . ?
Na1 O2W H5 108.5(11) . . ?
H4 O2W H5 104.3(17) . . ?
Na1 O3W H6 116.1(12) . . ?
Na1 O3W H7 116.1(12) . . ?
H6 O3W H7 108.1(16) . . ?
Na2 O4W Na1 89.42(3) . . ?
Na2 O4W H8 117.2(11) . . ?
Na1 O4W H8 104.7(11) . . ?
Na2 O4W H9 126.9(12) . . ?
Na1 O4W H9 114.8(12) . . ?
H8 O4W H9 102.0(16) . . ?
Na1 O5W Na2 85.67(3) . . ?
Na1 O5W H10 106.9(11) . . ?
Na2 O5W H10 100.2(11) . . ?
Na1 O5W H11 96.4(12) . . ?
Na2 O5W H11 152.3(12) . . ?
H10 O5W H11 105.6(16) . . ?
Na2 O6W Na2 89.85(4) . 3_556 ?
Na2 O6W H12 129.5(12) . . ?
Na2 O6W H12 97.9(12) 3_556 . ?
Na2 O6W H13 122.4(11) . . ?
Na2 O6W H13 102.7(11) 3_556 . ?
H12 O6W H13 104.4(16) . . ?
Na2 O7W Na1 118.96(4) . 4_566 ?
Na2 O7W H14 118.6(11) . . ?
Na1 O7W H14 102.8(12) 4_566 . ?
Na2 O7W H15 110.1(11) . . ?
Na1 O7W H15 101.0(12) 4_566 . ?
H14 O7W H15 102.9(16) . . ?
Na1 O8W Na2 105.41(4) 2_545 . ?
Na1 O8W H16 118.3(11) 2_545 . ?
Na2 O8W H16 105.5(11) . . ?
Na1 O8W H17 114.9(11) 2_545 . ?
Na2 O8W H17 104.5(11) . . ?
H16 O8W H17 106.9(16) . . ?

loop_
_geom_bond_atom_site_label_1
_geom_bond_atom_site_label_2
_geom_bond_distance
_geom_bond_site_symmetry_2
_geom_bond_publ_flag
N1 C2 1.3445(15) . ?
N1 C6 1.3587(15) . ?
C2 N3 1.3368(14) . ?
C2 N2 1.3721(16) . ?
N3 C4 1.3587(15) . ?
C4 N9 1.3663(14) . ?
C4 C5 1.3899(15) . ?
C5 N7 1.3843(14) . ?
C5 C6 1.4116(15) . ?
C6 O1 1.2941(14) . ?
N7 C8 1.3356(15) . ?
C8 N9 1.3575(16) . ?
C8 H1 0.929(16) . ?
N2 H2 0.896(18) . ?
N2 H3 0.889(18) . ?
Na1 O2W 2.3435(10) . ?
Na1 O8W 2.3713(10) 2 ?
Na1 O3W 2.4138(10) . ?
Na1 O4W 2.4434(10) . ?
Na1 O7W 2.4435(11) 4_565 ?
Na1 O5W 2.4932(10) . ?
Na1 Na2 3.3994(6) . ?
Na1 Na2 3.8059(6) 2 ?
Na1 Na2 4.1382(7) 4_565 ?
Na2 O6W 2.3433(10) . ?
Na2 O7W 2.3599(9) . ?
Na2 O4W 2.3884(10) . ?
Na2 O8W 2.4128(9) . ?
Na2 O6W 2.4537(11) 3_556 ?
Na2 O5W 2.5069(10) . ?
Na2 Na2 3.3885(9) 3_556 ?
O2W H4 0.799(18) . ?
O2W H5 0.855(19) . ?
O3W H6 0.817(17) . ?
O3W H7 0.823(18) . ?
O4W H8 0.827(17) . ?
O4W H9 0.792(18) . ?
O5W H10 0.839(17) . ?
O5W H11 0.789(18) . ?
O6W H12 0.789(18) . ?
O6W H13 0.864(18) . ?
O7W H14 0.832(18) . ?
O7W H15 0.826(17) . ?
O8W H16 0.820(18) . ?
O8W H17 0.828(18) . ?

loop_
_geom_hbond_atom_site_label_D
_geom_hbond_atom_site_label_H
_geom_hbond_atom_site_label_A
_geom_hbond_distance_DH
_geom_hbond_distance_HA
_geom_hbond_distance_DA
_geom_hbond_angle_DHA
_geom_hbond_site_symmetry_A
_geom_hbond_publ_flag
O2W H5 N3 0.855(19) 2.115(19) 2.9566(15) 168.0(16) . yes
O3W H7 N3 0.823(18) 1.997(18) 2.7985(13) 164.3(16) . yes
O4W H9 N9 0.792(18) 2.194(18) 2.9848(14) 176.2(17) . yes
O7W H15 O3W 0.826(17) 1.940(18) 2.7551(12) 169.2(17) . yes
O6W H12 O2W 0.789(18) 2.013(19) 2.7945(13) 170.6(17) 2_545 yes
O3W H6 O5W 0.817(17) 2.127(18) 2.9218(12) 164.3(16) 2 yes
O2W H4 N9 0.799(18) 1.988(18) 2.7817(13) 172.1(16) 4_565 yes
O4W H8 N1 0.827(17) 1.980(17) 2.8034(13) 173.9(16) 2_645 yes
O5W H10 O1 0.839(17) 1.926(18) 2.7570(11) 170.4(16) 2_645 yes
O8W H16 O1 0.820(18) 2.021(18) 2.8307(12) 169.1(16) 2_645 yes
O5W H11 O1 0.789(18) 2.003(18) 2.7808(13) 168.6(17) 4_465 yes
O6W H13 N7 0.864(18) 2.053(18) 2.9075(13) 170.0(16) 1_455 yes
O7W H14 O1 0.832(18) 1.985(18) 2.7827(12) 160.3(16) 1_455 yes
O8W H17 N7 0.828(18) 1.966(18) 2.7888(14) 172.0(16) 3_656 yes

loop_
_geom_torsion_atom_site_label_1
_geom_torsion_atom_site_label_2
_geom_torsion_atom_site_label_3
_geom_torsion_atom_site_label_4
_geom_torsion
_geom_torsion_site_symmetry_1
_geom_torsion_site_symmetry_2
_geom_torsion_site_symmetry_3
_geom_torsion_site_symmetry_4
_geom_torsion_publ_flag
C6 N1 C2 N3 -2.62(19) . . . . ?
C6 N1 C2 N2 -178.70(11) . . . . ?
N1 C2 N3 C4 2.39(18) . . . . ?
N2 C2 N3 C4 178.44(11) . . . . ?
C2 N3 C4 N9 -179.56(11) . . . . ?
C2 N3 C4 C5 -0.45(17) . . . . ?
N3 C4 C5 N7 -179.80(11) . . . . ?
N9 C4 C5 N7 -0.56(14) . . . . ?
N3 C4 C5 C6 -1.09(18) . . . . ?
N9 C4 C5 C6 178.14(10) . . . . ?
C2 N1 C6 O1 -179.70(10) . . . . ?
C2 N1 C6 C5 0.71(16) . . . . ?
N7 C5 C6 O1 -0.3(2) . . . . ?
C4 C5 C6 O1 -178.64(11) . . . . ?
N7 C5 C6 N1 179.28(12) . . . . ?
C4 C5 C6 N1 0.93(17) . . . . ?
C4 C5 N7 C8 0.24(13) . . . . ?
C6 C5 N7 C8 -178.22(13) . . . . ?
C5 N7 C8 N9 0.17(15) . . . . ?
N7 C8 N9 C4 -0.50(15) . . . . ?
N3 C4 N9 C8 179.83(11) . . . . ?
C5 C4 N9 C8 0.61(13) . . . . ?

_cod_database_fobs_code 2108864
